data_1530066
loop_
_publ_author_name
'Hasebe, K.'

_publ_section_title
;
 Studies of the crystal structure of ammonium sulfate in connection with
 its ferroelectric phase transition
;
_journal_name_full 'Journal of the Physical Society of Japan'
_journal_page_first 1266
_journal_page_last 1274
_journal_volume 50
_journal_year 1981
_chemical_formula_sum 'N1.5 O4 S'
_chemical_name_systematic '(N H4)2 (S O4)'
_space_group_IT_number 62
_symmetry_space_group_name_Hall '-P 2c 2n'
_symmetry_space_group_name_H-M 'P n a m'
_cell_angle_alpha 90
_cell_angle_beta 90
_cell_angle_gamma 90
_cell_formula_units_Z 4
_cell_length_a 7.762
_cell_length_b 10.612
_cell_length_c 5.979
_cell_volume 492.492
_citation_journal_id_ASTM JUPSAU
_cod_data_source_file Hasebe_JUPSAU_1981_631.cif
_cod_data_source_block N1.5O4S1
_cod_original_cell_volume 492.4923
_cod_original_sg_symbol_Hall '-P 2ac 2n (-x,z,y)'
_cod_original_formula_sum 'N1.5 O4 S1'
_cod_database_code 1530066

loop_
_symmetry_equiv_pos_as_xyz
x,y,z
-x+1/2,y+1/2,-z
x+1/2,-y+1/2,-z+1/2
-x,-y,z+1/2
-x,-y,-z
x-1/2,-y-1/2,z
-x-1/2,y-1/2,z-1/2
x,y,-z-1/2

loop_
_atom_site_label
_atom_site_type_symbol
_atom_site_fract_x
_atom_site_fract_y
_atom_site_fract_z
_atom_site_occupancy
_atom_site_U_iso_or_equiv
O2 O-2 0.2692 0.5572 0.25 1 0.0
N2 N-3 0.9655 0.704 0.2579 0.5 0.0
O3 O-2 0.3265 0.367 0.0487 0.5 0.0
N1 N-3 0.6901 0.4019 0.2466 0.5 0.0
O1 O-2 0.0618 0.3878 0.25 1 0.0
S1 S+6 0.2455 0.4195 0.25 1 0.0
O4 O-2 0.3265 0.367 0.4513 0.5 0.0
